data_1571636
loop_
_publ_author_name
'Samadder, Prodipta'
'Naim, Khalid'
'Sahoo, Subash Chandra'
'Neelakandan, Prakash P.'

_publ_section_title
;
 Surface coating induced room-temperature phosphorescence in flexible
 organic single crystals.
;
_journal_issue 24
_journal_name_full 'Chemical science'
_journal_page_first 9258
_journal_page_last 9265
_journal_paper_doi 10.1039/d4sc01708k
_journal_volume 15
_journal_year 2024
_chemical_formula_moiety '2(C15 H14 O3)'
_chemical_formula_sum 'C30 H28 O6'
_chemical_formula_weight 484.52
_space_group_crystal_system triclinic
_space_group_IT_number 2
_space_group_name_Hall '-P 1'
_space_group_name_H-M_alt 'P -1'
_atom_sites_solution_hydrogens geom
_atom_sites_solution_primary dual
_audit_creation_date 2023-02-01
_audit_creation_method
;
Olex2 1.2-ac3
(compiled 2017.01.05 svn.r3372 for Rigaku Oxford Diffraction, GUI svn.r5289)
;
_audit_update_record
;
2023-10-05 deposited with the CCDC.	2024-05-16 downloaded from the CCDC.
;
_cell_angle_alpha 76.429(3)
_cell_angle_beta 78.195(3)
_cell_angle_gamma 70.242(4)
_cell_formula_units_Z 2
_cell_length_a 9.5504(4)
_cell_length_b 9.6216(4)
_cell_length_c 14.9202(5)
_cell_measurement_reflns_used 6219
_cell_measurement_temperature 293(2)
_cell_measurement_theta_max 26.1970
_cell_measurement_theta_min 3.3150
_cell_volume 1242.47(9)
_computing_cell_refinement 'CrysAlisPro 1.171.39.31d (Rigaku OD, 2017)'
_computing_data_collection 'CrysAlisPro 1.171.39.31d (Rigaku OD, 2017)'
_computing_data_reduction 'CrysAlisPro 1.171.39.31d (Rigaku OD, 2017)'
_computing_molecular_graphics 'Olex2 (Dolomanov et al., 2009)'
_computing_publication_material 'Olex2 (Dolomanov et al., 2009)'
_computing_structure_refinement 'ShelXL (Sheldrick, 2015)'
_computing_structure_solution 'ShelXT (Sheldrick, 2015)'
_diffrn_ambient_temperature 293(2)
_diffrn_detector 'CCD plate'
_diffrn_detector_type HyPix3000
_diffrn_measured_fraction_theta_full 0.995
_diffrn_measured_fraction_theta_max 0.993
_diffrn_measurement_details
;
List of Runs (angles in degrees, time in seconds):

  # Type    Start    End  Width  t~exp~   \w     \q     \k     \f   Frames
#--------------------------------------------------------------------------
  1  \w    -69.00  -2.00   0.50    8.00    --   -9.79 -57.00 -90.00  134
  2  \w    -64.00  -1.00   0.50    8.00    --   -9.79 -19.00  60.00  126
  3  \w    -48.00 -22.00   0.50    8.00    --   -9.79 125.00  30.00   52
  4  \w    -80.00  -1.00   0.50    8.00    --   -9.79 -19.00   0.00  158
  5  \w    -43.00   4.00   0.50    8.00    --   -9.79 -38.00-180.00   94
  6  \w    -58.00 -33.00   0.50    8.00    --   -9.79 125.00-150.00   50
  7  \w     14.00  54.00   0.50    8.00    --   -9.79  57.00   0.00   80
  8  \w      7.00  49.00   0.50    8.00    --   -9.79  19.00   0.00   84
  9  \w    -19.00  43.00   0.50    8.00    --   10.07 -99.00-150.00  124
 10  \w     42.00  72.00   0.50    8.00    --   10.07  38.00-120.00   60
 11  \w    -28.00   1.00   0.50    8.00    --   10.07 120.00 -94.67   58
 12  \w     21.00  55.00   0.50    8.00    --   10.07-125.00-180.00   68
 13  \w    -33.00  -4.00   0.50    8.00    --   10.07 127.00  81.44   58
 14  \w     13.00  58.00   0.50    8.00    --   10.07-125.00  60.00   90
;
_diffrn_measurement_device 'four-circle diffractometer'
_diffrn_measurement_device_type 'SuperNova, Single source at offset/far, HyPix3000'
_diffrn_measurement_method '\w scans'
_diffrn_orient_matrix_type 'CrysAlisPro convention (1999,Acta A55,543-557)'
_diffrn_orient_matrix_UB_11 -0.0704564000
_diffrn_orient_matrix_UB_12 0.0446411000
_diffrn_orient_matrix_UB_13 0.0192416000
_diffrn_orient_matrix_UB_21 0.0347770000
_diffrn_orient_matrix_UB_22 0.0507573000
_diffrn_orient_matrix_UB_23 0.0064780000
_diffrn_orient_matrix_UB_31 -0.0131526000
_diffrn_orient_matrix_UB_32 0.0420867000
_diffrn_orient_matrix_UB_33 -0.0450020000
_diffrn_radiation_monochromator mirror
_diffrn_radiation_probe x-ray
_diffrn_radiation_type MoK\a
_diffrn_radiation_wavelength 0.71073
_diffrn_reflns_av_R_equivalents 0.0347
_diffrn_reflns_av_unetI/netI 0.0409
_diffrn_reflns_Laue_measured_fraction_full 0.995
_diffrn_reflns_Laue_measured_fraction_max 0.993
_diffrn_reflns_limit_h_max 11
_diffrn_reflns_limit_h_min -11
_diffrn_reflns_limit_k_max 11
_diffrn_reflns_limit_k_min -12
_diffrn_reflns_limit_l_max 18
_diffrn_reflns_limit_l_min -18
_diffrn_reflns_number 14173
_diffrn_reflns_point_group_measured_fraction_full 0.995
_diffrn_reflns_point_group_measured_fraction_max 0.993
_diffrn_reflns_theta_full 25.242
_diffrn_reflns_theta_max 26.372
_diffrn_reflns_theta_min 3.308
_diffrn_source 'micro-focus sealed X-ray tube'
_diffrn_source_type 'SuperNova (Mo) X-ray Source'
_exptl_absorpt_coefficient_mu 0.090
_exptl_absorpt_correction_T_max 1.00000
_exptl_absorpt_correction_T_min 0.88460
_exptl_absorpt_correction_type multi-scan
_exptl_absorpt_process_details
;
CrysAlisPro 1.171.39.31d (Rigaku Oxford Diffraction, 2017)
Empirical absorption correction using spherical harmonics,
 implemented in SCALE3 ABSPACK scaling algorithm.
;
_exptl_crystal_colour colourless
_exptl_crystal_colour_primary colourless
_exptl_crystal_density_diffrn 1.295
_exptl_crystal_description block
_exptl_crystal_F_000 512
_exptl_crystal_size_max 0.021
_exptl_crystal_size_mid 0.018
_exptl_crystal_size_min 0.015
_refine_diff_density_max 0.154
_refine_diff_density_min -0.252
_refine_diff_density_rms 0.050
_refine_ls_extinction_method none
_refine_ls_goodness_of_fit_ref 1.037
_refine_ls_hydrogen_treatment constr
_refine_ls_matrix_type full
_refine_ls_number_parameters 329
_refine_ls_number_reflns 5034
_refine_ls_number_restraints 0
_refine_ls_restrained_S_all 1.037
_refine_ls_R_factor_all 0.0785
_refine_ls_R_factor_gt 0.0487
_refine_ls_shift/su_max 0.000
_refine_ls_shift/su_mean 0.000
_refine_ls_structure_factor_coef Fsqd
_refine_ls_weighting_details 'w=1/[\s^2^(Fo^2^)+(0.0613P)^2^] where P=(Fo^2^+2Fc^2^)/3'
_refine_ls_weighting_scheme calc
_refine_ls_wR_factor_gt 0.1127
_refine_ls_wR_factor_ref 0.1303
_reflns_Friedel_coverage 0.000
_reflns_number_gt 3200
_reflns_number_total 5034
_reflns_threshold_expression 'I > 2\s(I)'
_cod_data_source_file d4sc01708k5.cif
_cod_data_source_block scs-inst-jan31
_cod_depositor_comments 'Adding full bibliography for 1571636.cif.'
_cod_database_code 1571636
_shelx_shelxl_version_number 2017/1
_chemical_oxdiff_formula 'C H N O B F'
_shelx_space_group_comment
;
The symmetry employed for this shelxl refinement is uniquely defined
by the following loop, which should always be used as a source of
symmetry information in preference to the above space-group names.
They are only intended as comments.
;
_diffrn_oxdiff_ac3_digest_frames
;
01aafc86d3c829eee4bd00aa1588798eca01236171b
;
_reflns_odcompleteness_completeness 99.31
_reflns_odcompleteness_iscentric 1
_reflns_odcompleteness_theta 26.32
_olex2_refinement_description
;
1. Fixed Uiso
 At 1.2 times of:
  All C(H) groups
 At 1.5 times of:
  All C(H,H,H) groups
2.a Aromatic/amide H refined with riding coordinates:
 C14(H14), C6(H6), C21(H21), C29(H29), C19(H19), C7(H7), C22(H22), C25(H25),
 C3(H3), C4(H4), C28(H28), C13(H13), C18(H18), C26(H26), C10(H10), C11(H11)
2.b Idealised Me refined as rotating group:
 C1(H1A,H1B,H1C), C16(H16A,H16B,H16C), C30(H30A,H30B,H30C), C15(H15A,H15B,H15C)
;
_olex2_submission_special_instructions 'No special instructions were received'
_oxdiff_exptl_absorpt_empirical_details
;
Empirical correction (ABSPACK) includes:
- Absorption correction using spherical harmonics
- Frame scaling
;
_oxdiff_exptl_absorpt_empirical_full_max 1.287
_oxdiff_exptl_absorpt_empirical_full_min 0.734

loop_
_space_group_symop_operation_xyz
'x, y, z'
'-x, -y, -z'

loop_
_atom_site_label
_atom_site_type_symbol
_atom_site_fract_x
_atom_site_fract_y
_atom_site_fract_z
_atom_site_U_iso_or_equiv
_atom_site_adp_type
_atom_site_occupancy
_atom_site_site_symmetry_order
_atom_site_calc_flag
_atom_site_refinement_flags_posn
_atom_site_refinement_flags_adp
_atom_site_refinement_flags_occupancy
_atom_site_disorder_assembly
_atom_site_disorder_group
O1 O 0.21234(11) 0.14702(12) 0.65323(7) 0.0583(3) Uani 1 1 d . . . . .
O6 O 0.16079(12) 0.36489(12) 0.96996(7) 0.0618(3) Uani 1 1 d . . . . .
O4 O 0.78442(13) 0.35308(12) 0.35207(7) 0.0636(3) Uani 1 1 d . . . . .
O3 O 0.81761(13) 0.12502(12) 0.03357(7) 0.0675(3) Uani 1 1 d . . . . .
O5 O 0.77908(13) 0.00388(12) 0.76637(7) 0.0723(4) Uani 1 1 d . . . . .
O2 O 0.21480(14) 0.50477(13) 0.23980(7) 0.0809(4) Uani 1 1 d . . . . .
C24 C 0.54701(17) 0.18764(16) 0.79537(10) 0.0448(4) Uani 1 1 d . . . . .
C14 C 0.51060(17) 0.16536(16) 0.22037(9) 0.0481(4) Uani 1 1 d . . . . .
H14 H 0.470672 0.102192 0.268144 0.058 Uiso 1 1 calc R . . . .
C5 C 0.28170(17) 0.32169(16) 0.37195(10) 0.0454(4) Uani 1 1 d . . . . .
C2 C 0.22687(17) 0.20933(16) 0.56142(10) 0.0448(4) Uani 1 1 d . . . . .
C20 C 0.70597(16) 0.17974(16) 0.63334(10) 0.0443(4) Uani 1 1 d . . . . .
C6 C 0.40030(16) 0.23769(16) 0.42292(10) 0.0474(4) Uani 1 1 d . . . . .
H6 H 0.498731 0.218524 0.393201 0.057 Uiso 1 1 calc R . . . .
C21 C 0.66428(16) 0.33410(16) 0.59819(10) 0.0474(4) Uani 1 1 d . . . . .
H21 H 0.615772 0.401427 0.638654 0.057 Uiso 1 1 calc R . . . .
C27 C 0.29031(17) 0.30088(16) 0.91690(10) 0.0460(4) Uani 1 1 d . . . . .
C29 C 0.41298(17) 0.27733(16) 0.76205(10) 0.0476(4) Uani 1 1 d . . . . .
H29 H 0.409116 0.300351 0.698310 0.057 Uiso 1 1 calc R . . . .
C19 C 0.77824(16) 0.08342(16) 0.57086(10) 0.0496(4) Uani 1 1 d . . . . .
H19 H 0.809352 -0.019457 0.592976 0.060 Uiso 1 1 calc R . . . .
C7 C 0.37287(16) 0.18330(16) 0.51631(10) 0.0477(4) Uani 1 1 d . . . . .
H7 H 0.452778 0.128650 0.549477 0.057 Uiso 1 1 calc R . . . .
C22 C 0.69393(16) 0.38747(16) 0.50498(10) 0.0496(4) Uani 1 1 d . . . . .
H22 H 0.667260 0.490429 0.482977 0.060 Uiso 1 1 calc R . . . .
C9 C 0.44602(17) 0.32071(16) 0.21201(9) 0.0470(4) Uani 1 1 d . . . . .
C17 C 0.76359(16) 0.28855(17) 0.44324(10) 0.0460(4) Uani 1 1 d . . . . .
C25 C 0.54758(17) 0.15501(16) 0.89125(10) 0.0504(4) Uani 1 1 d . . . . .
H25 H 0.635338 0.093833 0.915028 0.061 Uiso 1 1 calc R . . . .
C3 C 0.10751(17) 0.29266(15) 0.51246(10) 0.0502(4) Uani 1 1 d . . . . .
H3 H 0.009171 0.310856 0.542257 0.060 Uiso 1 1 calc R . . . .
C23 C 0.68378(17) 0.11700(16) 0.73443(10) 0.0495(4) Uani 1 1 d . . . . .
C4 C 0.13691(17) 0.34826(16) 0.41870(10) 0.0505(4) Uani 1 1 d . . . . .
H4 H 0.056921 0.405244 0.386071 0.061 Uiso 1 1 calc R . . . .
C12 C 0.69611(17) 0.19702(17) 0.08937(10) 0.0488(4) Uani 1 1 d . . . . .
C28 C 0.28671(17) 0.33212(16) 0.82194(10) 0.0494(4) Uani 1 1 d . . . . .
H28 H 0.197935 0.390763 0.798494 0.059 Uiso 1 1 calc R . . . .
C13 C 0.63184(17) 0.10480(16) 0.15923(9) 0.0494(4) Uani 1 1 d . . . . .
H13 H 0.671384 0.001089 0.164572 0.059 Uiso 1 1 calc R . . . .
C18 C 0.80540(16) 0.13564(16) 0.47681(10) 0.0506(4) Uani 1 1 d . . . . .
H18 H 0.851653 0.068404 0.436055 0.061 Uiso 1 1 calc R . . . .
C26 C 0.42181(18) 0.21079(16) 0.95193(10) 0.0506(4) Uani 1 1 d . . . . .
H26 H 0.425083 0.188237 1.015732 0.061 Uiso 1 1 calc R . . . .
C8 C 0.30755(18) 0.39000(17) 0.27233(10) 0.0529(4) Uani 1 1 d . . . . .
C10 C 0.51009(19) 0.41099(17) 0.14074(10) 0.0551(4) Uani 1 1 d . . . . .
H10 H 0.468025 0.514696 0.133559 0.066 Uiso 1 1 calc R . . . .
C11 C 0.63445(19) 0.35135(18) 0.08020(10) 0.0566(4) Uani 1 1 d . . . . .
H11 H 0.676605 0.414257 0.033579 0.068 Uiso 1 1 calc R . . . .
C1 C 0.06537(19) 0.1744(2) 0.70463(11) 0.0741(5) Uani 1 1 d . . . . .
H1A H 0.005093 0.137908 0.677230 0.111 Uiso 1 1 calc GR . . . .
H1B H 0.020296 0.280263 0.703374 0.111 Uiso 1 1 calc GR . . . .
H1C H 0.071732 0.123341 0.767896 0.111 Uiso 1 1 calc GR . . . .
C16 C 0.8528(2) 0.2564(2) 0.28556(10) 0.0767(6) Uani 1 1 d . . . . .
H16A H 0.850935 0.315018 0.223893 0.115 Uiso 1 1 calc GR . . . .
H16B H 0.798515 0.185878 0.292570 0.115 Uiso 1 1 calc GR . . . .
H16C H 0.954941 0.203062 0.295448 0.115 Uiso 1 1 calc GR . . . .
C30 C 0.1551(2) 0.3308(2) 1.06878(10) 0.0825(6) Uani 1 1 d . . . . .
H30A H 0.232121 0.358586 1.086023 0.124 Uiso 1 1 calc GR . . . .
H30B H 0.170781 0.225068 1.089838 0.124 Uiso 1 1 calc GR . . . .
H30C H 0.058621 0.385658 1.096959 0.124 Uiso 1 1 calc GR . . . .
C15 C 0.8869(2) 0.2130(2) -0.04140(12) 0.0908(7) Uani 1 1 d . . . . .
H15A H 0.816283 0.270036 -0.083991 0.136 Uiso 1 1 calc GR . . . .
H15B H 0.972589 0.147951 -0.073305 0.136 Uiso 1 1 calc GR . . . .
H15C H 0.918525 0.280073 -0.017347 0.136 Uiso 1 1 calc GR . . . .

loop_
_atom_site_aniso_label
_atom_site_aniso_U_11
_atom_site_aniso_U_22
_atom_site_aniso_U_33
_atom_site_aniso_U_23
_atom_site_aniso_U_13
_atom_site_aniso_U_12
O1 0.0477(7) 0.0708(8) 0.0497(6) -0.0095(5) -0.0034(5) -0.0121(6)
O6 0.0570(7) 0.0690(8) 0.0494(6) -0.0082(6) -0.0030(5) -0.0103(6)
O4 0.0730(8) 0.0594(7) 0.0496(7) -0.0086(6) -0.0065(6) -0.0110(6)
O3 0.0599(8) 0.0700(8) 0.0597(7) -0.0068(6) 0.0039(6) -0.0135(6)
O5 0.0606(8) 0.0628(8) 0.0708(8) 0.0050(6) -0.0108(6) -0.0002(7)
O2 0.0834(9) 0.0616(8) 0.0684(8) -0.0015(6) -0.0137(7) 0.0106(7)
C24 0.0469(9) 0.0399(8) 0.0485(9) -0.0042(7) -0.0099(7) -0.0150(7)
C14 0.0557(10) 0.0411(9) 0.0481(9) -0.0038(7) -0.0071(8) -0.0182(8)
C5 0.0463(9) 0.0389(8) 0.0519(9) -0.0125(7) -0.0079(7) -0.0104(7)
C2 0.0449(9) 0.0435(9) 0.0476(9) -0.0125(7) -0.0069(7) -0.0121(7)
C20 0.0400(9) 0.0419(9) 0.0524(9) -0.0085(7) -0.0082(7) -0.0132(7)
C6 0.0401(9) 0.0491(9) 0.0533(10) -0.0148(7) -0.0047(7) -0.0112(7)
C21 0.0497(9) 0.0404(9) 0.0538(9) -0.0141(7) -0.0050(7) -0.0131(7)
C27 0.0486(10) 0.0418(9) 0.0475(9) -0.0051(7) -0.0068(8) -0.0156(8)
C29 0.0517(10) 0.0458(9) 0.0456(9) -0.0037(7) -0.0124(8) -0.0148(8)
C19 0.0448(9) 0.0375(8) 0.0652(10) -0.0084(8) -0.0109(8) -0.0094(7)
C7 0.0389(9) 0.0503(9) 0.0536(10) -0.0138(7) -0.0114(7) -0.0073(7)
C22 0.0507(10) 0.0361(8) 0.0603(10) -0.0072(7) -0.0095(8) -0.0109(7)
C9 0.0542(10) 0.0429(9) 0.0456(9) -0.0062(7) -0.0112(7) -0.0156(8)
C17 0.0409(9) 0.0473(9) 0.0500(9) -0.0075(8) -0.0094(7) -0.0126(7)
C25 0.0509(10) 0.0465(9) 0.0550(10) -0.0012(7) -0.0176(8) -0.0154(8)
C3 0.0376(9) 0.0491(9) 0.0622(10) -0.0163(8) -0.0058(7) -0.0074(7)
C23 0.0464(10) 0.0415(9) 0.0606(10) -0.0039(8) -0.0129(8) -0.0138(8)
C4 0.0451(9) 0.0433(9) 0.0607(10) -0.0109(7) -0.0169(8) -0.0038(7)
C12 0.0487(10) 0.0532(10) 0.0438(9) -0.0060(8) -0.0098(8) -0.0144(8)
C28 0.0479(10) 0.0466(9) 0.0510(9) -0.0030(7) -0.0143(8) -0.0106(8)
C13 0.0580(10) 0.0394(8) 0.0492(9) -0.0056(7) -0.0099(8) -0.0129(8)
C18 0.0472(10) 0.0468(10) 0.0579(10) -0.0176(8) -0.0058(8) -0.0097(8)
C26 0.0579(11) 0.0512(10) 0.0434(9) -0.0011(7) -0.0135(8) -0.0183(8)
C8 0.0603(11) 0.0398(9) 0.0574(10) -0.0083(8) -0.0161(9) -0.0093(8)
C10 0.0673(11) 0.0395(9) 0.0572(10) -0.0029(8) -0.0145(9) -0.0149(8)
C11 0.0667(11) 0.0519(10) 0.0525(10) 0.0010(8) -0.0076(9) -0.0272(9)
C1 0.0562(12) 0.0958(14) 0.0592(11) -0.0157(10) 0.0051(9) -0.0153(10)
C16 0.0874(14) 0.0812(13) 0.0529(10) -0.0199(9) -0.0012(9) -0.0145(11)
C30 0.0793(14) 0.0967(15) 0.0503(11) -0.0093(10) -0.0002(9) -0.0074(11)
C15 0.0792(14) 0.0982(16) 0.0778(13) -0.0024(11) 0.0178(11) -0.0306(12)

loop_
_atom_type_symbol
_atom_type_description
_atom_type_scat_dispersion_real
_atom_type_scat_dispersion_imag
_atom_type_scat_source
C C 0.0033 0.0016 'International Tables Vol C Tables 4.2.6.8 and 6.1.1.4'
H H 0.0000 0.0000 'International Tables Vol C Tables 4.2.6.8 and 6.1.1.4'
O O 0.0106 0.0060 'International Tables Vol C Tables 4.2.6.8 and 6.1.1.4'

loop_
_geom_angle_atom_site_label_1
_geom_angle_atom_site_label_2
_geom_angle_atom_site_label_3
_geom_angle
_geom_angle_site_symmetry_1
_geom_angle_site_symmetry_3
_geom_angle_publ_flag
C2 O1 C1 118.38(11) . . ?
C27 O6 C30 118.58(12) . . ?
C17 O4 C16 117.85(12) . . ?
C12 O3 C15 118.56(13) . . ?
C29 C24 C23 123.18(13) . . ?
C25 C24 C29 117.67(14) . . ?
C25 C24 C23 118.99(13) . . ?
C9 C14 H14 119.5 . . ?
C13 C14 H14 119.5 . . ?
C13 C14 C9 120.91(14) . . ?
C6 C5 C8 122.11(14) . . ?
C4 C5 C6 117.93(13) . . ?
C4 C5 C8 119.84(13) . . ?
O1 C2 C7 115.55(13) . . ?
O1 C2 C3 124.50(13) . . ?
C7 C2 C3 119.95(13) . . ?
C21 C20 C23 122.82(13) . . ?
C19 C20 C21 117.70(13) . . ?
C19 C20 C23 119.39(13) . . ?
C5 C6 H6 119.6 . . ?
C7 C6 C5 120.71(14) . . ?
C7 C6 H6 119.6 . . ?
C20 C21 H21 119.5 . . ?
C22 C21 C20 120.96(13) . . ?
C22 C21 H21 119.5 . . ?
O6 C27 C28 115.95(13) . . ?
O6 C27 C26 124.36(13) . . ?
C28 C27 C26 119.68(14) . . ?
C24 C29 H29 119.5 . . ?
C28 C29 C24 120.93(13) . . ?
C28 C29 H29 119.5 . . ?
C20 C19 H19 119.1 . . ?
C18 C19 C20 121.83(13) . . ?
C18 C19 H19 119.1 . . ?
C2 C7 H7 119.8 . . ?
C6 C7 C2 120.39(14) . . ?
C6 C7 H7 119.8 . . ?
C21 C22 H22 119.8 . . ?
C21 C22 C17 120.34(13) . . ?
C17 C22 H22 119.8 . . ?
C14 C9 C8 122.35(13) . . ?
C10 C9 C14 117.78(14) . . ?
C10 C9 C8 119.75(14) . . ?
O4 C17 C22 115.60(13) . . ?
O4 C17 C18 124.96(14) . . ?
C18 C17 C22 119.43(13) . . ?
C24 C25 H25 119.1 . . ?
C26 C25 C24 121.85(14) . . ?
C26 C25 H25 119.1 . . ?
C2 C3 H3 120.5 . . ?
C4 C3 C2 119.02(14) . . ?
C4 C3 H3 120.5 . . ?
O5 C23 C24 120.38(14) . . ?
O5 C23 C20 118.93(14) . . ?
C24 C23 C20 120.67(13) . . ?
C5 C4 H4 119.0 . . ?
C3 C4 C5 122.00(14) . . ?
C3 C4 H4 119.0 . . ?
O3 C12 C13 115.55(13) . . ?
O3 C12 C11 124.90(14) . . ?
C11 C12 C13 119.55(14) . . ?
C27 C28 H28 119.7 . . ?
C29 C28 C27 120.54(14) . . ?
C29 C28 H28 119.7 . . ?
C14 C13 C12 120.46(14) . . ?
C14 C13 H13 119.8 . . ?
C12 C13 H13 119.8 . . ?
C19 C18 C17 119.71(14) . . ?
C19 C18 H18 120.1 . . ?
C17 C18 H18 120.1 . . ?
C27 C26 H26 120.3 . . ?
C25 C26 C27 119.31(13) . . ?
C25 C26 H26 120.3 . . ?
O2 C8 C5 119.96(15) . . ?
O2 C8 C9 119.77(14) . . ?
C9 C8 C5 120.27(13) . . ?
C9 C10 H10 119.1 . . ?
C11 C10 C9 121.81(14) . . ?
C11 C10 H10 119.1 . . ?
C12 C11 H11 120.3 . . ?
C10 C11 C12 119.46(14) . . ?
C10 C11 H11 120.3 . . ?
O1 C1 H1A 109.5 . . ?
O1 C1 H1B 109.5 . . ?
O1 C1 H1C 109.5 . . ?
H1A C1 H1B 109.5 . . ?
H1A C1 H1C 109.5 . . ?
H1B C1 H1C 109.5 . . ?
O4 C16 H16A 109.5 . . ?
O4 C16 H16B 109.5 . . ?
O4 C16 H16C 109.5 . . ?
H16A C16 H16B 109.5 . . ?
H16A C16 H16C 109.5 . . ?
H16B C16 H16C 109.5 . . ?
O6 C30 H30A 109.5 . . ?
O6 C30 H30B 109.5 . . ?
O6 C30 H30C 109.5 . . ?
H30A C30 H30B 109.5 . . ?
H30A C30 H30C 109.5 . . ?
H30B C30 H30C 109.5 . . ?
O3 C15 H15A 109.5 . . ?
O3 C15 H15B 109.5 . . ?
O3 C15 H15C 109.5 . . ?
H15A C15 H15B 109.5 . . ?
H15A C15 H15C 109.5 . . ?
H15B C15 H15C 109.5 . . ?

loop_
_geom_bond_atom_site_label_1
_geom_bond_atom_site_label_2
_geom_bond_distance
_geom_bond_site_symmetry_2
_geom_bond_publ_flag
O1 C2 1.3594(16) . ?
O1 C1 1.4255(17) . ?
O6 C27 1.3599(17) . ?
O6 C30 1.4272(16) . ?
O4 C17 1.3608(16) . ?
O4 C16 1.4265(18) . ?
O3 C12 1.3606(17) . ?
O3 C15 1.4273(18) . ?
O5 C23 1.2266(16) . ?
O2 C8 1.2258(16) . ?
C24 C29 1.3938(19) . ?
C24 C25 1.3915(18) . ?
C24 C23 1.483(2) . ?
C14 H14 0.9300 . ?
C14 C9 1.3968(19) . ?
C14 C13 1.3688(18) . ?
C5 C6 1.3998(19) . ?
C5 C4 1.3835(19) . ?
C5 C8 1.4843(19) . ?
C2 C7 1.3853(19) . ?
C2 C3 1.3870(19) . ?
C20 C21 1.3997(19) . ?
C20 C19 1.3835(19) . ?
C20 C23 1.4875(19) . ?
C6 H6 0.9300 . ?
C6 C7 1.3731(18) . ?
C21 H21 0.9300 . ?
C21 C22 1.3712(17) . ?
C27 C28 1.3827(17) . ?
C27 C26 1.386(2) . ?
C29 H29 0.9300 . ?
C29 C28 1.3715(19) . ?
C19 H19 0.9300 . ?
C19 C18 1.3774(18) . ?
C7 H7 0.9300 . ?
C22 H22 0.9300 . ?
C22 C17 1.3892(19) . ?
C9 C8 1.484(2) . ?
C9 C10 1.3854(19) . ?
C17 C18 1.3833(19) . ?
C25 H25 0.9300 . ?
C25 C26 1.378(2) . ?
C3 H3 0.9300 . ?
C3 C4 1.3826(18) . ?
C4 H4 0.9300 . ?
C12 C13 1.3867(18) . ?
C12 C11 1.385(2) . ?
C28 H28 0.9300 . ?
C13 H13 0.9300 . ?
C18 H18 0.9300 . ?
C26 H26 0.9300 . ?
C10 H10 0.9300 . ?
C10 C11 1.378(2) . ?
C11 H11 0.9300 . ?
C1 H1A 0.9600 . ?
C1 H1B 0.9600 . ?
C1 H1C 0.9600 . ?
C16 H16A 0.9600 . ?
C16 H16B 0.9600 . ?
C16 H16C 0.9600 . ?
C30 H30A 0.9600 . ?
C30 H30B 0.9600 . ?
C30 H30C 0.9600 . ?
C15 H15A 0.9600 . ?
C15 H15B 0.9600 . ?
C15 H15C 0.9600 . ?
